data_4311863
loop_
_publ_author_name
'Margaret-Jane Crawford'
'Arkady Ellern'
'Konstantin Karaghiosoff'
'Peter Mayer'
'Heinrich N\"oth'
'Max Suter'

_publ_contact_author
;
      Margaret-Jane Crawford
      Institut f\"ur anorganische Chemie
      Universit\"at M\"unchen
      Butenandtstr. 5-13 (Haus D)
      81377 M\"unchen
      Bundesrepublik Deutschland
;
_publ_contact_author_email mjc@cup.uni-muenchen.de
_publ_contact_author_fax '089 2180 77492'
_publ_contact_author_phone '089 2180 77503'
_publ_section_title
;
 Synthesis and Characterization of Heavier Dioxouranium(VI) Dihalides
;
_journal_name_full 'Inorganic Chemistry'
_journal_page_first 7120
_journal_page_last 7126
_journal_paper_doi 10.1021/ic0354926
_journal_volume 43
_journal_year 2004
_chemical_formula_moiety 'C36 H30 I1.01 N0.98 O6.96 P2 U'
_chemical_formula_sum 'C36 H30 I1.01 N0.98 O6.96 P2 U'
_chemical_formula_weight 1015.996
_chemical_melting_point 249.0
_space_group_IT_number 14
_symmetry_cell_setting monoclinic
_symmetry_space_group_name_Hall '-P 2ybc'
_symmetry_space_group_name_H-M 'P 1 21/c 1'
_atom_sites_solution_hydrogens geom
_atom_sites_solution_primary direct
_atom_sites_solution_secondary difmap
_cell_angle_alpha 90.00
_cell_angle_beta 115.0413(16)
_cell_angle_gamma 90.00
_cell_formula_units_Z 2
_cell_length_a 9.5834(3)
_cell_length_b 18.9208(7)
_cell_length_c 10.8624(5)
_cell_measurement_reflns_used 21358
_cell_measurement_temperature 200(2)
_cell_measurement_theta_max 25.028
_cell_measurement_theta_min 3.134
_cell_volume 1784.49(12)
_computing_cell_refinement 'HKL Scalepack (Otwinowski & Minor 1997)'
_computing_data_collection 'Collect (Nonius BV, 1997-2000)'
_computing_data_reduction
;
'HKL Denzo & Scalepack (Otwinowski & Minor 1997)'
;
_computing_structure_refinement 'SHELXL-97 (G. M. Sheldrick. University of G\"ottingen, 97-2 version)'
_computing_structure_solution
;
A. Altomare, M. C. Burla, M. Camalli, G. L. Cascarano, C. Giacovazzo, A.
Guagliardi, A. G. G. Moliterni, G. Polidori, R. Spagna: SIR97: a new tool for
crystal structure determination and refinement; J. Appl. Crystallogr. 1999,
32, 115-119.
;
_diffrn_ambient_temperature 202(2)
_diffrn_detector_area_resol_mean 9
_diffrn_measured_fraction_theta_full 0.996
_diffrn_measured_fraction_theta_max 0.996
_diffrn_measurement_device_type KappaCCD
_diffrn_radiation_monochromator graphite
_diffrn_radiation_source 'rotating anode'
_diffrn_radiation_type MoK\a
_diffrn_radiation_wavelength 0.71073
_diffrn_reflns_av_R_equivalents 0.1415
_diffrn_reflns_av_sigmaI/netI 0.0861
_diffrn_reflns_limit_h_max 11
_diffrn_reflns_limit_h_min -11
_diffrn_reflns_limit_k_max 21
_diffrn_reflns_limit_k_min -22
_diffrn_reflns_limit_l_max 12
_diffrn_reflns_limit_l_min -12
_diffrn_reflns_number 23364
_diffrn_reflns_theta_full 25.01
_diffrn_reflns_theta_max 25.01
_diffrn_reflns_theta_min 3.18
_exptl_absorpt_coefficient_mu 5.564
_exptl_absorpt_correction_T_max 0.7823
_exptl_absorpt_correction_T_min 0.5796
_exptl_absorpt_correction_type numerical
_exptl_absorpt_process_details
; 
crystal faces optimized with XShape, rev. 1.02, STOE (Darmstadt, Germany)
Absorption correction with XRed, rev 1.09, STOE (Darmstadt, Germany)
;
_exptl_crystal_colour yellow
_exptl_crystal_density_diffrn 1.89088
_exptl_crystal_density_method 'not measured'
_exptl_crystal_description block
_exptl_crystal_F_000 1968
_exptl_crystal_size_max 0.10
_exptl_crystal_size_mid 0.08
_exptl_crystal_size_min 0.05
_refine_diff_density_max 1.024
_refine_diff_density_min -1.483
_refine_diff_density_rms 0.257
_refine_ls_extinction_coef 0.0027(3)
_refine_ls_extinction_method SHELXL
_refine_ls_goodness_of_fit_ref 1.163
_refine_ls_hydrogen_treatment mixed
_refine_ls_matrix_type full
_refine_ls_number_parameters 219
_refine_ls_number_reflns 3137
_refine_ls_number_restraints 0
_refine_ls_restrained_S_all 1.163
_refine_ls_R_factor_all 0.1003
_refine_ls_R_factor_gt 0.0611
_refine_ls_shift/su_max 0.000
_refine_ls_shift/su_mean 0.000
_refine_ls_structure_factor_coef Fsqd
_refine_ls_weighting_details 'calc w=1/[\s^2^(Fo^2^)+(0.0000P)^2^+20.0277P] where P=(Fo^2^+2Fc^2^)/3'
_refine_ls_weighting_scheme calc
_refine_ls_wR_factor_gt 0.1196
_refine_ls_wR_factor_ref 0.1297
_reflns_number_gt 2205
_reflns_number_total 3137
_reflns_threshold_expression >2sigma(I)
_cod_data_source_file ic0354926si20040705_042654_3.cif
_cod_data_source_block hn018
_cod_original_sg_symbol_H-M 'P 21/c'
_cod_database_code 4311863

loop_
_symmetry_equiv_pos_as_xyz
'x, y, z'
'-x, y+1/2, -z+1/2'
'-x, -y, -z'
'x, -y-1/2, z-1/2'

loop_
_atom_site_label
_atom_site_type_symbol
_atom_site_fract_x
_atom_site_fract_y
_atom_site_fract_z
_atom_site_U_iso_or_equiv
_atom_site_adp_type
_atom_site_occupancy
_atom_site_symmetry_multiplicity
_atom_site_calc_flag
_atom_site_refinement_flags
_atom_site_disorder_assembly
_atom_site_disorder_group
U U 0.0000 0.0000 0.0000 0.0400(3) Uani 1 2 d S . .
I I -0.07708(18) 0.03217(8) 0.23363(17) 0.0485(7) Uani 0.507(4) 1 d P A 1
N N -0.07708(18) 0.03217(8) 0.23363(17) 0.0485(7) Uani 0.49 1 d P A 2
O3 O -0.1730(18) -0.0081(9) 0.1284(16) 0.048(4) Uiso 0.493(4) 1 d P A 2
O4 O 0.007(2) 0.0704(10) 0.208(2) 0.065(6) Uiso 0.493(4) 1 d P A 2
O5 O -0.146(2) 0.0536(10) 0.306(2) 0.069(6) Uiso 0.493(4) 1 d P A 2
P P 0.3099(3) 0.13614(15) 0.1685(3) 0.0333(7) Uani 1 1 d . . .
O1 O 0.2122(8) 0.0737(4) 0.0937(8) 0.0375(19) Uani 1 1 d . A .
O2 O -0.1133(9) 0.0703(4) -0.0972(8) 0.046(2) Uani 1 1 d . A .
C1 C 0.4133(12) 0.1189(6) 0.3456(11) 0.033(3) Uani 1 1 d . A .
C2 C 0.5681(14) 0.0971(6) 0.3965(14) 0.043(3) Uani 1 1 d . . .
H2 H 0.6201 0.0957 0.3390 0.052 Uiso 1 1 calc R A .
C3 C 0.6435(16) 0.0776(7) 0.5321(16) 0.060(4) Uani 1 1 d . A .
H3 H 0.7488 0.0642 0.5686 0.072 Uiso 1 1 calc R . .
C4 C 0.5666(16) 0.0778(7) 0.6132(14) 0.055(4) Uani 1 1 d . . .
H4 H 0.6179 0.0627 0.7050 0.066 Uiso 1 1 calc R A .
C5 C 0.4174(16) 0.0992(7) 0.5637(14) 0.052(4) Uani 1 1 d . A .
H5 H 0.3663 0.1002 0.6219 0.062 Uiso 1 1 calc R . .
C6 C 0.3399(14) 0.1195(6) 0.4306(14) 0.045(3) Uani 1 1 d . . .
H6 H 0.2354 0.1341 0.3970 0.054 Uiso 1 1 calc R A .
C7 C 0.1965(12) 0.2151(5) 0.1437(12) 0.032(3) Uani 1 1 d . A .
C8 C 0.2303(14) 0.2666(6) 0.2402(13) 0.044(3) Uani 1 1 d . . .
H8 H 0.3098 0.2591 0.3285 0.053 Uiso 1 1 calc R A .
C9 C 0.1487(15) 0.3306(7) 0.2099(15) 0.054(4) Uani 1 1 d . A .
H9 H 0.1727 0.3662 0.2773 0.065 Uiso 1 1 calc R . .
C10 C 0.0355(15) 0.3412(7) 0.0837(17) 0.059(4) Uani 1 1 d . . .
H10 H -0.0192 0.3847 0.0631 0.071 Uiso 1 1 calc R A .
C11 C -0.0012(16) 0.2901(7) -0.0145(17) 0.057(4) Uani 1 1 d . A .
H11 H -0.0827 0.2980 -0.1017 0.068 Uiso 1 1 calc R . .
C12 C 0.0812(13) 0.2258(6) 0.0127(13) 0.045(3) Uani 1 1 d . . .
H12 H 0.0590 0.1909 -0.0559 0.054 Uiso 1 1 calc R A .
C13 C 0.4508(13) 0.1534(6) 0.1003(14) 0.044(3) Uani 1 1 d . A .
C14 C 0.4707(13) 0.1048(7) 0.0157(14) 0.045(3) Uani 1 1 d . . .
H14 H 0.4080 0.0637 -0.0097 0.054 Uiso 1 1 calc R A .
C15 C 0.5829(16) 0.1151(8) -0.0340(17) 0.067(4) Uani 1 1 d . A .
H15 H 0.6005 0.0800 -0.0884 0.080 Uiso 1 1 calc R . .
C16 C 0.6648(18) 0.1753(10) -0.003(2) 0.081(6) Uani 1 1 d . . .
H16 H 0.7372 0.1839 -0.0402 0.098 Uiso 1 1 calc R A .
C17 C 0.6453(16) 0.2239(8) 0.0792(19) 0.071(5) Uani 1 1 d . A .
H17 H 0.7064 0.2655 0.1008 0.085 Uiso 1 1 calc R . .
C18 C 0.5364(14) 0.2147(6) 0.1348(15) 0.054(4) Uani 1 1 d . . .
H18 H 0.5232 0.2491 0.1927 0.064 Uiso 1 1 calc R A .

loop_
_atom_site_aniso_label
_atom_site_aniso_U_11
_atom_site_aniso_U_22
_atom_site_aniso_U_33
_atom_site_aniso_U_23
_atom_site_aniso_U_13
_atom_site_aniso_U_12
U 0.0375(4) 0.0335(4) 0.0392(4) -0.0012(4) 0.0068(3) -0.0040(3)
I 0.0512(11) 0.0464(10) 0.0485(11) -0.0050(7) 0.0217(8) -0.0030(7)
N 0.0512(11) 0.0464(10) 0.0485(11) -0.0050(7) 0.0217(8) -0.0030(7)
P 0.0272(15) 0.0292(16) 0.0421(19) 0.0008(13) 0.0134(14) -0.0013(12)
O1 0.028(4) 0.038(5) 0.048(5) -0.010(4) 0.017(4) -0.008(3)
O2 0.041(5) 0.033(4) 0.052(6) 0.004(4) 0.009(4) -0.006(4)
C1 0.030(6) 0.032(6) 0.035(7) 0.001(5) 0.011(6) -0.005(5)
C2 0.041(8) 0.043(8) 0.045(8) 0.006(6) 0.018(7) 0.005(6)
C3 0.037(8) 0.053(9) 0.070(11) 0.012(8) 0.002(8) 0.011(6)
C4 0.050(9) 0.056(9) 0.034(8) 0.000(6) -0.006(7) -0.002(7)
C5 0.058(9) 0.052(9) 0.034(8) -0.004(6) 0.009(7) 0.013(7)
C6 0.040(7) 0.033(7) 0.057(9) 0.003(6) 0.015(7) 0.003(5)
C7 0.025(6) 0.028(6) 0.045(7) 0.001(5) 0.017(5) 0.002(5)
C8 0.046(7) 0.034(7) 0.046(8) 0.009(6) 0.013(6) 0.010(6)
C9 0.052(8) 0.044(8) 0.061(10) -0.008(7) 0.020(8) 0.003(6)
C10 0.039(8) 0.041(8) 0.094(12) 0.013(8) 0.025(8) 0.008(6)
C11 0.032(6) 0.056(8) 0.061(10) 0.021(8) 0.000(6) 0.010(7)
C12 0.038(7) 0.041(7) 0.052(9) 0.000(6) 0.015(6) -0.010(6)
C13 0.025(6) 0.033(7) 0.064(9) 0.014(6) 0.009(6) 0.000(5)
C14 0.031(7) 0.051(8) 0.065(9) 0.004(7) 0.032(7) 0.006(6)
C15 0.047(9) 0.072(11) 0.101(13) 0.013(9) 0.051(9) 0.019(8)
C16 0.050(10) 0.081(12) 0.129(17) 0.045(12) 0.053(11) 0.030(9)
C17 0.042(8) 0.050(9) 0.120(15) 0.035(9) 0.033(9) 0.003(7)
C18 0.039(7) 0.040(8) 0.076(10) 0.013(7) 0.018(7) 0.001(6)

loop_
_atom_type_symbol
_atom_type_description
_atom_type_scat_dispersion_real
_atom_type_scat_dispersion_imag
_atom_type_scat_source
C C 0.0033 0.0016 'International Tables Vol C Tables 4.2.6.8 and 6.1.1.4'
H H 0.0000 0.0000 'International Tables Vol C Tables 4.2.6.8 and 6.1.1.4'
O O 0.0106 0.0060 'International Tables Vol C Tables 4.2.6.8 and 6.1.1.4'
P P 0.1023 0.0942 'International Tables Vol C Tables 4.2.6.8 and 6.1.1.4'
I I -0.4742 1.8119 'International Tables Vol C Tables 4.2.6.8 and 6.1.1.4'
U U -9.6767 9.6646 'International Tables Vol C Tables 4.2.6.8 and 6.1.1.4'
N N 0.0061 0.0033 'International Tables Vol C Tables 4.2.6.8 and 6.1.1.4'

loop_
_geom_angle_atom_site_label_1
_geom_angle_atom_site_label_2
_geom_angle_atom_site_label_3
_geom_angle
_geom_angle_site_symmetry_1
_geom_angle_site_symmetry_3
_geom_angle_publ_flag
O2 U O2 180.0(3) 3 . ?
O2 U O1 90.7(3) 3 3 ?
O2 U O1 89.3(3) . 3 ?
O2 U O1 89.3(3) 3 . ?
O2 U O1 90.7(3) . . ?
O1 U O1 180.0(3) 3 . ?
O2 U O3 90.3(5) 3 . ?
O2 U O3 89.7(5) . . ?
O1 U O3 63.7(4) 3 . ?
O1 U O3 116.3(4) . . ?
O2 U O3 89.7(5) 3 3 ?
O2 U O3 90.3(5) . 3 ?
O1 U O3 116.3(4) 3 3 ?
O1 U O3 63.7(4) . 3 ?
O3 U O3 180.0(4) . 3 ?
O2 U O4 85.2(5) 3 3 ?
O2 U O4 94.8(5) . 3 ?
O1 U O4 67.4(5) 3 3 ?
O1 U O4 112.6(5) . 3 ?
O3 U O4 130.8(6) . 3 ?
O3 U O4 49.2(6) 3 3 ?
O2 U O4 94.8(5) 3 . ?
O2 U O4 85.2(5) . . ?
O1 U O4 112.6(5) 3 . ?
O1 U O4 67.4(5) . . ?
O3 U O4 49.2(6) . . ?
O3 U O4 130.8(6) 3 . ?
O4 U O4 180.0(11) 3 . ?
O2 U N 92.5(3) 3 3 ?
O2 U N 87.5(3) . 3 ?
O1 U N 89.47(19) 3 3 ?
O1 U N 90.53(19) . 3 ?
O3 U N 153.1(4) . 3 ?
O3 U N 26.9(4) 3 3 ?
O4 U N 23.4(5) 3 3 ?
O4 U N 156.6(5) . 3 ?
O2 U I 92.5(3) 3 3 ?
O2 U I 87.5(3) . 3 ?
O1 U I 89.47(19) 3 3 ?
O1 U I 90.53(19) . 3 ?
O3 U I 153.1(4) . 3 ?
O3 U I 26.9(4) 3 3 ?
O4 U I 23.4(5) 3 3 ?
O4 U I 156.6(5) . 3 ?
N U I 0.00(5) 3 3 ?
O2 U I 87.5(3) 3 . ?
O2 U I 92.5(3) . . ?
O1 U I 90.53(19) 3 . ?
O1 U I 89.47(19) . . ?
O3 U I 26.9(4) . . ?
O3 U I 153.1(4) 3 . ?
O4 U I 156.6(5) 3 . ?
O4 U I 23.4(5) . . ?
N U I 180.00(5) 3 . ?
I U I 180.00(5) 3 . ?
O1 P C1 111.8(5) . . ?
O1 P C7 111.8(5) . . ?
C1 P C7 109.8(5) . . ?
O1 P C13 108.6(5) . . ?
C1 P C13 107.6(5) . . ?
C7 P C13 107.1(5) . . ?
P O1 U 159.2(5) . . ?
C6 C1 C2 119.4(11) . . ?
C6 C1 P 120.9(9) . . ?
C2 C1 P 119.3(9) . . ?
C3 C2 C1 118.9(12) . . ?
C3 C2 H2 120.5 . . ?
C1 C2 H2 120.5 . . ?
C4 C3 C2 120.2(12) . . ?
C4 C3 H3 119.9 . . ?
C2 C3 H3 119.9 . . ?
C5 C4 C3 120.6(13) . . ?
C5 C4 H4 119.7 . . ?
C3 C4 H4 119.7 . . ?
C4 C5 C6 120.7(14) . . ?
C4 C5 H5 119.7 . . ?
C6 C5 H5 119.7 . . ?
C5 C6 C1 120.2(12) . . ?
C5 C6 H6 119.9 . . ?
C1 C6 H6 119.9 . . ?
C8 C7 C12 120.4(10) . . ?
C8 C7 P 123.0(9) . . ?
C12 C7 P 116.1(9) . . ?
C7 C8 C9 120.5(12) . . ?
C7 C8 H8 119.7 . . ?
C9 C8 H8 119.7 . . ?
C10 C9 C8 119.6(13) . . ?
C10 C9 H9 120.2 . . ?
C8 C9 H9 120.2 . . ?
C9 C10 C11 120.9(13) . . ?
C9 C10 H10 119.6 . . ?
C11 C10 H10 119.6 . . ?
C10 C11 C12 120.6(14) . . ?
C10 C11 H11 119.7 . . ?
C12 C11 H11 119.7 . . ?
C7 C12 C11 118.0(12) . . ?
C7 C12 H12 121.0 . . ?
C11 C12 H12 121.0 . . ?
C14 C13 C18 120.7(12) . . ?
C14 C13 P 119.3(9) . . ?
C18 C13 P 119.9(11) . . ?
C13 C14 C15 120.8(13) . . ?
C13 C14 H14 119.6 . . ?
C15 C14 H14 119.6 . . ?
C16 C15 C14 119.0(15) . . ?
C16 C15 H15 120.5 . . ?
C14 C15 H15 120.5 . . ?
C15 C16 C17 120.7(15) . . ?
C15 C16 H16 119.6 . . ?
C17 C16 H16 119.6 . . ?
C16 C17 C18 122.1(14) . . ?
C16 C17 H17 118.9 . . ?
C18 C17 H17 118.9 . . ?
C13 C18 C17 116.6(14) . . ?
C13 C18 H18 121.7 . . ?
C17 C18 H18 121.7 . . ?

loop_
_geom_bond_atom_site_label_1
_geom_bond_atom_site_label_2
_geom_bond_distance
_geom_bond_site_symmetry_2
_geom_bond_publ_flag
U O2 1.758(8) 3 ?
U O2 1.758(8) . ?
U O1 2.316(7) 3 ?
U O1 2.316(7) . ?
U O3 2.583(16) . ?
U O3 2.583(16) 3 ?
U O4 2.60(2) 3 ?
U O4 2.60(2) . ?
U N 2.9906(16) 3 ?
U I 2.9906(16) 3 ?
U I 2.9906(16) . ?
P O1 1.513(7) . ?
P C1 1.782(12) . ?
P C7 1.799(10) . ?
P C13 1.824(13) . ?
C1 C6 1.377(16) . ?
C1 C2 1.408(16) . ?
C2 C3 1.387(18) . ?
C2 H2 0.9500 . ?
C3 C4 1.37(2) . ?
C3 H3 0.9500 . ?
C4 C5 1.359(18) . ?
C4 H4 0.9500 . ?
C5 C6 1.371(17) . ?
C5 H5 0.9500 . ?
C6 H6 0.9500 . ?
C7 C8 1.366(16) . ?
C7 C12 1.398(16) . ?
C8 C9 1.402(16) . ?
C8 H8 0.9500 . ?
C9 C10 1.355(19) . ?
C9 H9 0.9500 . ?
C10 C11 1.37(2) . ?
C10 H10 0.9500 . ?
C11 C12 1.411(17) . ?
C11 H11 0.9500 . ?
C12 H12 0.9500 . ?
C13 C14 1.370(17) . ?
C13 C18 1.377(16) . ?
C14 C15 1.405(18) . ?
C14 H14 0.9500 . ?
C15 C16 1.34(2) . ?
C15 H15 0.9500 . ?
C16 C17 1.35(2) . ?
C16 H16 0.9500 . ?
C17 C18 1.42(2) . ?
C17 H17 0.9500 . ?
C18 H18 0.9500 . ?
